data_1515885
loop_
_publ_author_name
'Alam, Rauful'
'Das, Arindam'
'Huang, Genping'
'Eriksson, Lars'
'Himo, Fahmi'
'Szab\'o, K\'alm\'an J.'

_publ_section_title
;
 Stereoselective allylboration of imines and indoles under mild
 conditions. An in situ E/Z isomerization of imines by allylboroxines
;
_journal_issue 7
_journal_name_full 'Chemical Science'
_journal_page_first 2732
_journal_paper_doi 10.1039/c4sc00415a
_journal_volume 5
_journal_year 2014
_chemical_formula_sum 'C17 H19 N'
_chemical_formula_weight 237.33
_chemical_name_systematic
; 
 ? 
;
_space_group_IT_number 14
_symmetry_cell_setting monoclinic
_symmetry_space_group_name_Hall '-P 2yn'
_symmetry_space_group_name_H-M 'P 1 21/n 1'
_atom_sites_solution_hydrogens geom
_atom_sites_solution_primary direct
_atom_sites_solution_secondary difmap
_audit_creation_method SHELXL-97
_cell_angle_alpha 90.00
_cell_angle_beta 102.303(6)
_cell_angle_gamma 90.00
_cell_formula_units_Z 4
_cell_length_a 12.6984(7)
_cell_length_b 7.5774(4)
_cell_length_c 15.0315(9)
_cell_measurement_reflns_used 3631
_cell_measurement_temperature 293(2)
_cell_measurement_theta_max 26.8700
_cell_measurement_theta_min 3.6190
_cell_volume 1413.13(14)
_computing_cell_refinement
;
CrysAlisPro, Agilent Technologies,
Version 1.171.36.24 (release 03-12-2012 CrysAlis171 .NET)
(compiled Dec  3 2012,18:21:49)
;
_computing_data_collection
;
CrysAlisPro, Agilent Technologies,
Version 1.171.36.24 (release 03-12-2012 CrysAlis171 .NET)
(compiled Dec  3 2012,18:21:49)
;
_computing_data_reduction
;
CrysAlisPro, Agilent Technologies,
Version 1.171.36.24 (release 03-12-2012 CrysAlis171 .NET)
(compiled Dec  3 2012,18:21:49)
;
_computing_structure_refinement 'SHELXL-97 (Sheldrick, 1997)'
_computing_structure_solution 'SHELXS-97 (Sheldrick, 1990)'
_diffrn_ambient_temperature 293(2)
_diffrn_detector_area_resol_mean 16.5467
_diffrn_measured_fraction_theta_full 0.997
_diffrn_measured_fraction_theta_max 0.997
_diffrn_measurement_device_type 'Xcalibur, Sapphire3'
_diffrn_measurement_method '\w scan at different \f to fill Ewald sphere'
_diffrn_radiation_monochromator graphite
_diffrn_radiation_source 'Enhance (Mo) X-ray Source'
_diffrn_radiation_type MoK\a
_diffrn_radiation_wavelength 0.71073
_diffrn_reflns_av_R_equivalents 0.0290
_diffrn_reflns_av_sigmaI/netI 0.0190
_diffrn_reflns_limit_h_max 14
_diffrn_reflns_limit_h_min -14
_diffrn_reflns_limit_k_max 8
_diffrn_reflns_limit_k_min -8
_diffrn_reflns_limit_l_max 16
_diffrn_reflns_limit_l_min -16
_diffrn_reflns_number 11526
_diffrn_reflns_theta_full 23.25
_diffrn_reflns_theta_max 23.25
_diffrn_reflns_theta_min 3.58
_exptl_absorpt_coefficient_mu 0.064
_exptl_absorpt_correction_T_max 1.00000
_exptl_absorpt_correction_T_min 0.88902
_exptl_absorpt_correction_type multi-scan
_exptl_absorpt_process_details
;
CrysAlisPro, Agilent Technologies,
Version 1.171.36.24 (release 03-12-2012 CrysAlis171 .NET)
(compiled Dec  3 2012,18:21:49)
Empirical absorption correction using spherical harmonics,
 implemented in SCALE3 ABSPACK scaling algorithm.
;
_exptl_crystal_colour colour_less
_exptl_crystal_density_diffrn 1.214
_exptl_crystal_density_method 'not measured'
_exptl_crystal_description prism
_exptl_crystal_F_000 512
_exptl_crystal_size_max 0.15
_exptl_crystal_size_mid 0.08
_exptl_crystal_size_min 0.05
_refine_diff_density_max 0.403
_refine_diff_density_min -0.341
_refine_diff_density_rms 0.030
_refine_ls_extinction_coef 0.046(6)
_refine_ls_extinction_expression Fc^*^=kFc[1+0.001xFc^2^\l^3^/sin(2\q)]^-1/4^
_refine_ls_extinction_method SHELXL
_refine_ls_goodness_of_fit_ref 0.909
_refine_ls_hydrogen_treatment constr
_refine_ls_matrix_type full
_refine_ls_number_parameters 165
_refine_ls_number_reflns 2032
_refine_ls_number_restraints 0
_refine_ls_restrained_S_all 0.909
_refine_ls_R_factor_all 0.0593
_refine_ls_R_factor_gt 0.0526
_refine_ls_shift/su_max 0.000
_refine_ls_shift/su_mean 0.000
_refine_ls_structure_factor_coef Fsqd
_refine_ls_weighting_details 'calc w=1/[\s^2^(Fo^2^)+(0.0981P)^2^+0.7397P] where P=(Fo^2^+2Fc^2^)/3'
_refine_ls_weighting_scheme calc
_refine_ls_wR_factor_gt 0.1483
_refine_ls_wR_factor_ref 0.1553
_reflns_number_gt 1808
_reflns_number_total 2032
_reflns_threshold_expression I>2\s(I)
_cod_data_source_file c4sc00415a2.cif
_cod_data_source_block r_3a
_cod_depositor_comments 'Adding full bibliography for 1515885--1515887.cif.'
_cod_original_cell_volume 1413.12(13)
_cod_original_sg_symbol_H-M 'P 21/n'
_cod_database_code 1515885

loop_
_symmetry_equiv_pos_as_xyz
'x, y, z'
'-x+1/2, y+1/2, -z+1/2'
'-x, -y, -z'
'x-1/2, -y-1/2, z-1/2'

loop_
_atom_site_label
_atom_site_type_symbol
_atom_site_fract_x
_atom_site_fract_y
_atom_site_fract_z
_atom_site_U_iso_or_equiv
_atom_site_adp_type
_atom_site_occupancy
_atom_site_symmetry_multiplicity
_atom_site_calc_flag
_atom_site_refinement_flags
C1 C 0.08480(16) 0.2025(3) 0.21864(14) 0.0453(6) Uani 1 1 d .
H1 H 0.0243 0.1305 0.1867 0.054 Uiso 1 1 calc R
C2 C 0.04387(15) 0.3947(3) 0.22081(13) 0.0423(5) Uani 1 1 d .
H2 H 0.1035 0.4681 0.2529 0.051 Uiso 1 1 calc R
N1 N 0.01016(15) 0.4603(2) 0.12812(12) 0.0518(5) Uani 1 1 d .
H1A H 0.0060 0.3946 0.0808 0.062 Uiso 1 1 calc R
C10 C 0.12070(16) 0.1282(3) 0.31388(14) 0.0430(5) Uani 1 1 d .
C11 C 0.06115(19) 0.0029(3) 0.34763(17) 0.0577(7) Uani 1 1 d .
H11 H -0.0018 -0.0399 0.3106 0.069 Uiso 1 1 calc R
C12 C 0.0932(2) -0.0606(4) 0.43564(19) 0.0712(8) Uani 1 1 d .
H12 H 0.0512 -0.1439 0.4574 0.085 Uiso 1 1 calc R
C13 C 0.1868(3) -0.0008(4) 0.49081(19) 0.0732(8) Uani 1 1 d .
H13 H 0.2086 -0.0435 0.5499 0.088 Uiso 1 1 calc R
C14 C 0.2474(2) 0.1217(4) 0.45817(17) 0.0666(7) Uani 1 1 d .
H14 H 0.3110 0.1623 0.4952 0.080 Uiso 1 1 calc R
C15 C 0.21532(18) 0.1859(3) 0.37083(15) 0.0543(6) Uani 1 1 d .
H15 H 0.2578 0.2693 0.3496 0.065 Uiso 1 1 calc R
C21 C -0.04795(15) 0.4078(3) 0.27039(13) 0.0399(5) Uani 1 1 d .
C22 C -0.14737(16) 0.3326(3) 0.23398(15) 0.0515(6) Uani 1 1 d .
H22 H -0.1576 0.2750 0.1782 0.062 Uiso 1 1 calc R
C23 C -0.23075(18) 0.3415(4) 0.27848(17) 0.0617(7) Uani 1 1 d .
H23 H -0.2963 0.2885 0.2531 0.074 Uiso 1 1 calc R
C24 C -0.2183(2) 0.4272(4) 0.35970(18) 0.0645(7) Uani 1 1 d .
H24 H -0.2751 0.4334 0.3897 0.077 Uiso 1 1 calc R
C25 C -0.1208(2) 0.5048(4) 0.39697(17) 0.0682(8) Uani 1 1 d .
H25 H -0.1117 0.5641 0.4522 0.082 Uiso 1 1 calc R
C26 C -0.03632(18) 0.4943(3) 0.35221(15) 0.0545(6) Uani 1 1 d .
H26 H 0.0293 0.5467 0.3780 0.065 Uiso 1 1 calc R
C8 C 0.17231(19) 0.1931(3) 0.16503(16) 0.0573(6) Uani 1 1 d .
H8 H 0.2354 0.2556 0.1874 0.069 Uiso 1 1 calc R
C7 C 0.1667(3) 0.1047(4) 0.08989(18) 0.0774(8) Uani 1 1 d .
H14A H 0.1050 0.0405 0.0652 0.093 Uiso 1 1 calc R
H14B H 0.2245 0.1057 0.0609 0.093 Uiso 1 1 calc R
C16 C -0.0157(2) 0.6469(3) 0.12314(18) 0.0660(7) Uani 1 1 d .
H16A H -0.0234 0.6870 0.0615 0.099 Uiso 1 1 calc R
H16B H 0.0412 0.7116 0.1619 0.099 Uiso 1 1 calc R
H16C H -0.0820 0.6658 0.1427 0.099 Uiso 1 1 calc R

loop_
_atom_site_aniso_label
_atom_site_aniso_U_11
_atom_site_aniso_U_22
_atom_site_aniso_U_33
_atom_site_aniso_U_23
_atom_site_aniso_U_13
_atom_site_aniso_U_12
C1 0.0399(11) 0.0460(13) 0.0483(12) -0.0027(10) 0.0059(9) -0.0008(9)
C2 0.0378(11) 0.0443(12) 0.0429(11) -0.0001(9) 0.0048(9) -0.0021(9)
N1 0.0623(12) 0.0519(12) 0.0417(10) 0.0037(8) 0.0121(8) 0.0093(9)
C10 0.0428(11) 0.0362(11) 0.0505(12) -0.0010(9) 0.0109(9) 0.0031(9)
C11 0.0594(14) 0.0511(14) 0.0642(16) -0.0008(12) 0.0168(12) -0.0061(11)
C12 0.097(2) 0.0544(16) 0.0703(18) 0.0125(13) 0.0372(16) -0.0019(14)
C13 0.100(2) 0.0683(18) 0.0512(15) 0.0112(13) 0.0152(15) 0.0188(16)
C14 0.0655(15) 0.0722(18) 0.0554(15) -0.0015(13) -0.0020(12) 0.0079(13)
C15 0.0501(13) 0.0538(14) 0.0571(14) 0.0029(11) 0.0069(11) -0.0013(10)
C21 0.0411(11) 0.0391(11) 0.0384(11) 0.0033(9) 0.0060(9) 0.0022(9)
C22 0.0457(12) 0.0586(14) 0.0496(13) -0.0048(11) 0.0087(10) -0.0023(10)
C23 0.0471(13) 0.0702(16) 0.0699(17) 0.0043(13) 0.0171(12) -0.0048(11)
C24 0.0612(16) 0.0770(18) 0.0635(16) 0.0185(14) 0.0318(13) 0.0126(13)
C25 0.0867(19) 0.0789(19) 0.0414(13) -0.0027(12) 0.0195(13) 0.0125(15)
C26 0.0541(13) 0.0629(15) 0.0439(13) -0.0044(11) 0.0046(10) 0.0004(11)
C8 0.0586(14) 0.0583(15) 0.0568(15) 0.0066(12) 0.0167(11) 0.0152(11)
C7 0.105(2) 0.0726(18) 0.0615(17) 0.0096(14) 0.0326(15) 0.0291(16)
C16 0.0730(16) 0.0623(16) 0.0673(16) 0.0194(13) 0.0255(13) 0.0201(13)

loop_
_atom_type_symbol
_atom_type_description
_atom_type_scat_dispersion_real
_atom_type_scat_dispersion_imag
_atom_type_scat_source
C C 0.0033 0.0016 'International Tables Vol C Tables 4.2.6.8 and 6.1.1.4'
H H 0.0000 0.0000 'International Tables Vol C Tables 4.2.6.8 and 6.1.1.4'
N N 0.0061 0.0033 'International Tables Vol C Tables 4.2.6.8 and 6.1.1.4'

loop_
_geom_angle_atom_site_label_1
_geom_angle_atom_site_label_2
_geom_angle_atom_site_label_3
_geom_angle
C8 C1 C10 112.33(17)
C8 C1 C2 110.16(17)
C10 C1 C2 111.35(17)
N1 C2 C21 110.39(16)
N1 C2 C1 109.41(17)
C21 C2 C1 111.65(16)
C2 N1 C16 113.54(18)
C11 C10 C15 117.4(2)
C11 C10 C1 121.75(19)
C15 C10 C1 120.80(19)
C10 C11 C12 121.3(2)
C13 C12 C11 120.1(2)
C14 C13 C12 119.3(2)
C13 C14 C15 120.6(3)
C14 C15 C10 121.2(2)
C26 C21 C22 117.68(19)
C26 C21 C2 121.64(18)
C22 C21 C2 120.68(18)
C23 C22 C21 121.4(2)
C24 C23 C22 120.5(2)
C23 C24 C25 119.4(2)
C24 C25 C26 120.0(2)
C21 C26 C25 121.1(2)
C7 C8 C1 125.3(3)

loop_
_geom_bond_atom_site_label_1
_geom_bond_atom_site_label_2
_geom_bond_distance
C1 C8 1.507(3)
C1 C10 1.515(3)
C1 C2 1.549(3)
C2 N1 1.455(3)
C2 C21 1.515(3)
N1 C16 1.450(3)
C10 C11 1.376(3)
C10 C15 1.389(3)
C11 C12 1.385(4)
C12 C13 1.374(4)
C13 C14 1.362(4)
C14 C15 1.378(3)
C21 C26 1.373(3)
C21 C22 1.387(3)
C22 C23 1.369(3)
C23 C24 1.362(4)
C24 C25 1.377(4)
C25 C26 1.384(3)
C8 C7 1.302(4)
